data_1572058
loop_
_publ_author_name
'Nayak, Mukesh Kumar'
'Maharana, Rajat Rajiv'
'Mohanty, Anuradha'
'Samanta, Kousik'
'Roy, Sujit'

_publ_section_title
;
 Effect of N-heterocyclic carbene in palladium--tin heterobimetallic
 catalysis: a DFT supported study on the C3--H functionalization of
 unprotected indoles
;
_journal_issue 16
_journal_name_full 'Catalysis Science &amp; Technology'
_journal_page_first 4674
_journal_page_last 4683
_journal_paper_doi 10.1039/D4CY00224E
_journal_volume 14
_journal_year 2024
_chemical_formula_sum 'C14 H19 Br Cl6 N2 Pd Sn'
_chemical_formula_weight 733.01
_space_group_crystal_system triclinic
_space_group_IT_number 2
_space_group_name_Hall '-P 1'
_space_group_name_H-M_alt 'P -1'
_atom_sites_solution_hydrogens geom
_audit_creation_method SHELXL-2018/3
_audit_update_record
;
2023-08-29 deposited with the CCDC.	2024-07-04 downloaded from the CCDC.
;
_cell_angle_alpha 103.95(11)
_cell_angle_beta 106.54(8)
_cell_angle_gamma 97.14(12)
_cell_formula_units_Z 2
_cell_length_a 9.03(2)
_cell_length_b 10.515(19)
_cell_length_c 14.250(19)
_cell_measurement_reflns_used 18945
_cell_measurement_temperature 293(2)
_cell_measurement_theta_max 26.726
_cell_measurement_theta_min 2.402
_cell_volume 1231(4)
_computing_structure_refinement 'SHELXL-2018/3 (Sheldrick, 2018)'
_computing_structure_solution 'SHELXT 2014/5 (Sheldrick, 2014)'
_diffrn_ambient_temperature 293(2)
_diffrn_measured_fraction_theta_full 0.995
_diffrn_measured_fraction_theta_max 0.986
_diffrn_measurement_device_type 'Bruker D8 Venture'
_diffrn_radiation_type MoK\a
_diffrn_radiation_wavelength 0.71073
_diffrn_reflns_av_R_equivalents 0.0606
_diffrn_reflns_av_unetI/netI 0.0556
_diffrn_reflns_Laue_measured_fraction_full 0.995
_diffrn_reflns_Laue_measured_fraction_max 0.986
_diffrn_reflns_limit_h_max 11
_diffrn_reflns_limit_h_min -11
_diffrn_reflns_limit_k_max 13
_diffrn_reflns_limit_k_min -13
_diffrn_reflns_limit_l_max 17
_diffrn_reflns_limit_l_min -17
_diffrn_reflns_number 18945
_diffrn_reflns_point_group_measured_fraction_full 0.995
_diffrn_reflns_point_group_measured_fraction_max 0.986
_diffrn_reflns_theta_full 25.242
_diffrn_reflns_theta_max 26.726
_diffrn_reflns_theta_min 2.402
_diffrn_source 'fine-focus sealed tube'
_exptl_absorpt_coefficient_mu 4.022
_exptl_crystal_colour Yellow
_exptl_crystal_density_diffrn 1.978
_exptl_crystal_description BLOCK
_exptl_crystal_F_000 700
_exptl_crystal_recrystallization_method 'Re-crystallisation from solvent: Chloroform'
_refine_diff_density_max 1.476
_refine_diff_density_min -2.446
_refine_diff_density_rms 0.356
_refine_ls_extinction_method none
_refine_ls_goodness_of_fit_ref 1.052
_refine_ls_hydrogen_treatment constr
_refine_ls_matrix_type full
_refine_ls_number_parameters 230
_refine_ls_number_reflns 5150
_refine_ls_number_restraints 0
_refine_ls_restrained_S_all 1.052
_refine_ls_R_factor_all 0.0899
_refine_ls_R_factor_gt 0.0598
_refine_ls_shift/su_max 0.000
_refine_ls_shift/su_mean 0.000
_refine_ls_structure_factor_coef Fsqd
_refine_ls_weighting_details 'w=1/[\s^2^(Fo^2^)+(0.1031P)^2^+6.0808P] where P=(Fo^2^+2Fc^2^)/3'
_refine_ls_weighting_scheme calc
_refine_ls_wR_factor_gt 0.1652
_refine_ls_wR_factor_ref 0.2002
_reflns_Friedel_coverage 0.000
_reflns_number_gt 3621
_reflns_number_total 5150
_reflns_threshold_expression 'I > 2\s(I)'
_cod_data_source_file d4cy00224e3.cif
_cod_data_source_block SRMKN_1191_1_0m_a
_cod_depositor_comments 'Adding full bibliography for 1572058.cif.'
_cod_database_code 1572058
_shelx_shelxl_version_number 2018/3
_shelx_space_group_comment
;
The symmetry employed for this shelxl refinement is uniquely defined
by the following loop, which should always be used as a source of
symmetry information in preference to the above space-group names.
They are only intended as comments.
;

loop_
_space_group_symop_operation_xyz
'x, y, z'
'-x, -y, -z'

loop_
_atom_site_label
_atom_site_type_symbol
_atom_site_fract_x
_atom_site_fract_y
_atom_site_fract_z
_atom_site_U_iso_or_equiv
_atom_site_adp_type
_atom_site_occupancy
_atom_site_site_symmetry_order
_atom_site_calc_flag
_atom_site_refinement_flags_posn
_atom_site_refinement_flags_adp
_atom_site_refinement_flags_occupancy
_atom_site_disorder_assembly
_atom_site_disorder_group
Sn1 Sn 0.22670(7) 0.45663(6) 0.17377(4) 0.0431(2) Uani 1 1 d . . . . .
Pd1 Pd 0.42731(7) 0.55083(6) 0.10337(4) 0.0345(2) Uani 1 1 d . . . . .
Br1 Br 0.37331(13) 0.33978(11) -0.03806(8) 0.0617(3) Uani 1 1 d . . . . .
Cl2 Cl -0.0404(3) 0.4787(3) 0.1147(2) 0.0705(7) Uani 1 1 d . . . . .
Cl3 Cl 0.1737(4) 0.2236(3) 0.1474(4) 0.0980(12) Uani 1 1 d . . . . .
Cl1 Cl 0.2619(4) 0.5361(5) 0.3505(2) 0.1054(13) Uani 1 1 d . . . . .
Cl5 Cl 0.3552(5) 0.7342(5) 0.8058(3) 0.1115(13) Uani 1 1 d . . . . .
Cl6 Cl 0.2012(8) 0.9505(7) 0.7865(6) 0.182(3) Uani 1 1 d . . . . .
N2 N 0.4022(8) 0.8219(7) 0.2150(5) 0.0425(16) Uani 1 1 d . . . . .
Cl4 Cl 0.0934(7) 0.6903(9) 0.6267(6) 0.217(4) Uani 1 1 d . . . . .
N1 N 0.5961(8) 0.7523(7) 0.3063(5) 0.0453(16) Uani 1 1 d . . . . .
C8 C 0.2630(11) 0.8215(10) 0.1265(7) 0.053(2) Uani 1 1 d . . . . .
H8 H 0.229922 0.729942 0.080345 0.064 Uiso 1 1 calc R U . . .
C7 C 0.4745(9) 0.7187(8) 0.2180(6) 0.0380(17) Uani 1 1 d . . . . .
C12 C 0.7095(12) 0.6637(11) 0.3338(8) 0.061(3) Uani 1 1 d . . . . .
H12 H 0.673299 0.578363 0.279390 0.073 Uiso 1 1 calc R U . . .
C9 C 0.3097(14) 0.9111(11) 0.0662(8) 0.067(3) Uani 1 1 d . . . . .
H9A H 0.347969 1.001679 0.109661 0.100 Uiso 1 1 calc R U . . .
H9B H 0.219424 0.907409 0.009386 0.100 Uiso 1 1 calc R U . . .
H9C H 0.391349 0.881022 0.041257 0.100 Uiso 1 1 calc R U . . .
C2 C 0.4560(13) 1.0611(9) 0.3342(8) 0.059(2) Uani 1 1 d . . . . .
H2 H 0.374865 1.091190 0.294514 0.071 Uiso 1 1 calc R U . . .
C10 C 0.1222(13) 0.8525(12) 0.1616(11) 0.078(3) Uani 1 1 d . . . . .
H10A H 0.124519 0.820209 0.219429 0.116 Uiso 1 1 calc R U . . .
H10B H 0.025439 0.809114 0.106752 0.116 Uiso 1 1 calc R U . . .
H10C H 0.128491 0.947526 0.180544 0.116 Uiso 1 1 calc R U . . .
C13 C 0.8729(13) 0.7247(16) 0.3381(11) 0.089(4) Uani 1 1 d . . . . .
H13A H 0.864425 0.777207 0.290936 0.134 Uiso 1 1 calc R U . . .
H13B H 0.927422 0.654714 0.319915 0.134 Uiso 1 1 calc R U . . .
H13C H 0.930769 0.781063 0.406143 0.134 Uiso 1 1 calc R U . . .
C6 C 0.6038(11) 0.8843(10) 0.3614(7) 0.050(2) Uani 1 1 d . . . . .
C1 C 0.4810(11) 0.9313(9) 0.3038(6) 0.046(2) Uani 1 1 d . . . . .
C11 C 0.7043(16) 0.6346(17) 0.4333(11) 0.095(4) Uani 1 1 d . . . . .
H11A H 0.752389 0.714324 0.489643 0.142 Uiso 1 1 calc R U . . .
H11B H 0.760898 0.565049 0.444141 0.142 Uiso 1 1 calc R U . . .
H11C H 0.596475 0.606226 0.428575 0.142 Uiso 1 1 calc R U . . .
C5 C 0.7087(13) 0.9696(12) 0.4576(7) 0.064(3) Uani 1 1 d . . . . .
H5 H 0.789948 0.940502 0.498125 0.077 Uiso 1 1 calc R U . . .
C3 C 0.5622(15) 1.1439(12) 0.4295(9) 0.075(3) Uani 1 1 d . . . . .
H3 H 0.550324 1.231169 0.453461 0.090 Uiso 1 1 calc R U . . .
C4 C 0.6824(15) 1.0991(13) 0.4876(8) 0.078(4) Uani 1 1 d . . . . .
H4 H 0.749202 1.157566 0.549604 0.093 Uiso 1 1 calc R U . . .
C14 C 0.1795(19) 0.771(2) 0.7558(15) 0.131(7) Uani 1 1 d . . . . .
H14 H 0.109113 0.739033 0.790254 0.157 Uiso 1 1 calc R U . . .

loop_
_atom_site_aniso_label
_atom_site_aniso_U_11
_atom_site_aniso_U_22
_atom_site_aniso_U_33
_atom_site_aniso_U_23
_atom_site_aniso_U_13
_atom_site_aniso_U_12
Sn1 0.0452(4) 0.0375(3) 0.0473(4) 0.0103(3) 0.0195(3) 0.0050(3)
Pd1 0.0346(3) 0.0321(3) 0.0363(3) 0.0064(2) 0.0134(3) 0.0076(3)
Br1 0.0647(6) 0.0518(6) 0.0664(6) 0.0040(5) 0.0321(5) 0.0050(5)
Cl2 0.0520(14) 0.0814(19) 0.0871(19) 0.0342(16) 0.0249(13) 0.0214(13)
Cl3 0.098(2) 0.0439(15) 0.178(4) 0.044(2) 0.070(3) 0.0246(15)
Cl1 0.089(2) 0.158(4) 0.0470(15) 0.0055(18) 0.0270(15) -0.018(2)
Cl5 0.107(3) 0.108(3) 0.116(3) 0.036(2) 0.023(2) 0.031(2)
Cl6 0.190(6) 0.185(6) 0.317(9) 0.182(6) 0.178(6) 0.120(5)
N2 0.048(4) 0.032(3) 0.041(4) 0.000(3) 0.015(3) 0.003(3)
Cl4 0.123(4) 0.287(9) 0.186(6) 0.128(6) -0.041(4) -0.054(5)
N1 0.039(4) 0.047(4) 0.039(4) 0.002(3) 0.010(3) 0.000(3)
C8 0.049(5) 0.044(5) 0.055(5) 0.004(4) 0.005(4) 0.014(4)
C7 0.034(4) 0.038(4) 0.040(4) 0.015(3) 0.009(3) 0.002(3)
C12 0.048(5) 0.065(6) 0.060(6) 0.020(5) 0.003(4) 0.011(5)
C9 0.082(8) 0.067(7) 0.056(6) 0.021(5) 0.021(6) 0.028(6)
C2 0.070(6) 0.037(5) 0.062(6) -0.003(4) 0.028(5) 0.003(4)
C10 0.053(6) 0.064(7) 0.106(10) 0.011(7) 0.020(6) 0.016(5)
C13 0.048(6) 0.123(12) 0.098(10) 0.033(9) 0.022(6) 0.025(7)
C6 0.044(5) 0.052(5) 0.042(4) 0.001(4) 0.012(4) -0.004(4)
C1 0.053(5) 0.046(5) 0.036(4) 0.003(4) 0.020(4) 0.005(4)
C11 0.072(8) 0.132(13) 0.088(9) 0.061(9) 0.010(7) 0.033(8)
C5 0.059(6) 0.072(7) 0.042(5) -0.003(5) 0.014(4) -0.014(5)
C3 0.087(9) 0.052(6) 0.069(7) -0.011(5) 0.035(7) -0.010(6)
C4 0.076(8) 0.083(9) 0.044(5) -0.018(5) 0.023(5) -0.030(7)
C14 0.095(11) 0.20(2) 0.154(16) 0.125(16) 0.062(11) 0.039(12)

loop_
_atom_type_symbol
_atom_type_description
_atom_type_scat_dispersion_real
_atom_type_scat_dispersion_imag
_atom_type_scat_source
C C 0.0033 0.0016 'International Tables Vol C Tables 4.2.6.8 and 6.1.1.4'
H H 0.0000 0.0000 'International Tables Vol C Tables 4.2.6.8 and 6.1.1.4'
Br Br -0.2901 2.4595 'International Tables Vol C Tables 4.2.6.8 and 6.1.1.4'
Cl Cl 0.1484 0.1585 'International Tables Vol C Tables 4.2.6.8 and 6.1.1.4'
N N 0.0061 0.0033 'International Tables Vol C Tables 4.2.6.8 and 6.1.1.4'
Pd Pd -0.9988 1.0072 'International Tables Vol C Tables 4.2.6.8 and 6.1.1.4'
Sn Sn -0.6537 1.4246 'International Tables Vol C Tables 4.2.6.8 and 6.1.1.4'

loop_
_geom_angle_atom_site_label_1
_geom_angle_atom_site_label_2
_geom_angle_atom_site_label_3
_geom_angle
_geom_angle_site_symmetry_1
_geom_angle_site_symmetry_3
_geom_angle_publ_flag
Cl3 Sn1 Cl1 101.0(2) . . ?
Cl3 Sn1 Cl2 96.85(19) . . ?
Cl1 Sn1 Cl2 96.30(16) . . ?
Cl3 Sn1 Pd1 117.71(14) . . ?
Cl1 Sn1 Pd1 119.76(15) . . ?
Cl2 Sn1 Pd1 120.57(15) . . ?
C7 Pd1 Br1 178.8(2) . . ?
C7 Pd1 Sn1 87.1(3) . . ?
Br1 Pd1 Sn1 93.15(14) . . ?
C7 Pd1 Br1 89.5(3) . 2_665 ?
Br1 Pd1 Br1 90.21(14) . 2_665 ?
Sn1 Pd1 Br1 176.33(3) . 2_665 ?
Pd1 Br1 Pd1 89.79(14) . 2_665 ?
C7 N2 C1 110.1(7) . . ?
C7 N2 C8 123.8(7) . . ?
C1 N2 C8 126.0(7) . . ?
C7 N1 C6 108.7(7) . . ?
C7 N1 C12 124.0(8) . . ?
C6 N1 C12 127.2(8) . . ?
N2 C8 C9 111.3(8) . . ?
N2 C8 C10 111.2(9) . . ?
C9 C8 C10 113.9(9) . . ?
N2 C8 H8 106.6 . . ?
C9 C8 H8 106.6 . . ?
C10 C8 H8 106.6 . . ?
N2 C7 N1 108.9(7) . . ?
N2 C7 Pd1 125.6(6) . . ?
N1 C7 Pd1 125.1(6) . . ?
N1 C12 C13 110.5(10) . . ?
N1 C12 C11 109.5(9) . . ?
C13 C12 C11 113.6(10) . . ?
N1 C12 H12 107.7 . . ?
C13 C12 H12 107.7 . . ?
C11 C12 H12 107.7 . . ?
C8 C9 H9A 109.5 . . ?
C8 C9 H9B 109.5 . . ?
H9A C9 H9B 109.5 . . ?
C8 C9 H9C 109.5 . . ?
H9A C9 H9C 109.5 . . ?
H9B C9 H9C 109.5 . . ?
C1 C2 C3 115.6(11) . . ?
C1 C2 H2 122.2 . . ?
C3 C2 H2 122.2 . . ?
C8 C10 H10A 109.5 . . ?
C8 C10 H10B 109.5 . . ?
H10A C10 H10B 109.5 . . ?
C8 C10 H10C 109.5 . . ?
H10A C10 H10C 109.5 . . ?
H10B C10 H10C 109.5 . . ?
C12 C13 H13A 109.5 . . ?
C12 C13 H13B 109.5 . . ?
H13A C13 H13B 109.5 . . ?
C12 C13 H13C 109.5 . . ?
H13A C13 H13C 109.5 . . ?
H13B C13 H13C 109.5 . . ?
C1 C6 N1 107.7(7) . . ?
C1 C6 C5 120.0(9) . . ?
N1 C6 C5 132.4(10) . . ?
C2 C1 C6 123.3(9) . . ?
C2 C1 N2 132.1(9) . . ?
C6 C1 N2 104.6(7) . . ?
C12 C11 H11A 109.5 . . ?
C12 C11 H11B 109.5 . . ?
H11A C11 H11B 109.5 . . ?
C12 C11 H11C 109.5 . . ?
H11A C11 H11C 109.5 . . ?
H11B C11 H11C 109.5 . . ?
C4 C5 C6 116.3(11) . . ?
C4 C5 H5 121.8 . . ?
C6 C5 H5 121.8 . . ?
C4 C3 C2 121.9(11) . . ?
C4 C3 H3 119.0 . . ?
C2 C3 H3 119.0 . . ?
C3 C4 C5 122.9(10) . . ?
C3 C4 H4 118.6 . . ?
C5 C4 H4 118.6 . . ?
Cl5 C14 Cl4 112.9(12) . . ?
Cl5 C14 Cl6 109.1(11) . . ?
Cl4 C14 Cl6 113.2(9) . . ?
Cl5 C14 H14 107.1 . . ?
Cl4 C14 H14 107.1 . . ?
Cl6 C14 H14 107.1 . . ?

loop_
_geom_bond_atom_site_label_1
_geom_bond_atom_site_label_2
_geom_bond_distance
_geom_bond_site_symmetry_2
_geom_bond_publ_flag
Sn1 Cl3 2.353(5) . ?
Sn1 Cl1 2.368(5) . ?
Sn1 Cl2 2.378(6) . ?
Sn1 Pd1 2.517(4) . ?
Pd1 C7 1.998(9) . ?
Pd1 Br1 2.498(5) . ?
Pd1 Br1 2.526(4) 2_665 ?
Cl5 C14 1.676(17) . ?
Cl6 C14 1.81(2) . ?
N2 C7 1.337(10) . ?
N2 C1 1.418(11) . ?
N2 C8 1.505(11) . ?
Cl4 C14 1.73(2) . ?
N1 C7 1.347(10) . ?
N1 C6 1.403(12) . ?
N1 C12 1.501(12) . ?
C8 C9 1.518(15) . ?
C8 C10 1.536(15) . ?
C8 H8 0.9800 . ?
C12 C13 1.512(17) . ?
C12 C11 1.534(17) . ?
C12 H12 0.9800 . ?
C9 H9A 0.9600 . ?
C9 H9B 0.9600 . ?
C9 H9C 0.9600 . ?
C2 C1 1.396(13) . ?
C2 C3 1.414(15) . ?
C2 H2 0.9300 . ?
C10 H10A 0.9600 . ?
C10 H10B 0.9600 . ?
C10 H10C 0.9600 . ?
C13 H13A 0.9600 . ?
C13 H13B 0.9600 . ?
C13 H13C 0.9600 . ?
C6 C1 1.400(13) . ?
C6 C5 1.427(13) . ?
C11 H11A 0.9600 . ?
C11 H11B 0.9600 . ?
C11 H11C 0.9600 . ?
C5 C4 1.396(17) . ?
C5 H5 0.9300 . ?
C3 C4 1.374(18) . ?
C3 H3 0.9300 . ?
C4 H4 0.9300 . ?
C14 H14 0.9800 . ?
